data_7029621
loop_
_publ_author_name
'Farrell, Joshua R.'
'Niconchuk, Jonathan A.'
'Renehan, Peter R.'
'Higham, Christine S.'
'Yoon, Eric'
'Andrews, Mark V.'
'Shaw, Janet L.'
'Cetin, Anil'
'Engle, James'
'Ziegler, Christopher J.'

_publ_section_title
;
 New diamino-diheterophenol ligands coordinate iron(iii) to make
 structural and functional models of protocatechuate 3,4-dioxygenase.
;
_journal_issue 18
_journal_name_full 'Dalton transactions (Cambridge, England : 2003)'
_journal_page_first 6610
_journal_page_last 6613
_journal_paper_doi 10.1039/c3dt53431f
_journal_volume 43
_journal_year 2014
_chemical_formula_sum 'C20 H26 Cl2 N2 O2'
_chemical_formula_weight 397.33
_chemical_name_systematic
; 
 ? 
;
_space_group_IT_number 19
_symmetry_cell_setting orthorhombic
_symmetry_space_group_name_Hall 'P 2ac 2ab'
_symmetry_space_group_name_H-M 'P 21 21 21'
_atom_sites_solution_hydrogens geom
_atom_sites_solution_primary direct
_atom_sites_solution_secondary difmap
_audit_creation_method SHELXL-97
_cell_angle_alpha 90.00
_cell_angle_beta 90.00
_cell_angle_gamma 90.00
_cell_formula_units_Z 4
_cell_length_a 8.3776(17)
_cell_length_b 13.897(3)
_cell_length_c 16.716(3)
_cell_measurement_reflns_used 4878
_cell_measurement_temperature 100(2)
_cell_measurement_theta_max 26.56
_cell_measurement_theta_min 2.44
_cell_volume 1946.1(7)
_computing_cell_refinement 'Bruker SAINT'
_computing_data_collection 'Bruker APEX2'
_computing_data_reduction 'Bruker SAINT'
_computing_molecular_graphics 'Bruker SHELXTL'
_computing_publication_material 'Bruker SHELXTL'
_computing_structure_refinement 'SHELXL-97 (Sheldrick, 2008)'
_computing_structure_solution 'SHELXS-97 (Sheldrick, 2008)'
_diffrn_ambient_temperature 100(2)
_diffrn_measured_fraction_theta_full 0.985
_diffrn_measured_fraction_theta_max 0.985
_diffrn_measurement_device_type 'Bruker APEX-II CCD'
_diffrn_measurement_method '\f and \w scans'
_diffrn_radiation_monochromator graphite
_diffrn_radiation_source 'fine-focus sealed tube'
_diffrn_radiation_type MoK\a
_diffrn_radiation_wavelength 0.71073
_diffrn_reflns_av_R_equivalents 0.0757
_diffrn_reflns_av_sigmaI/netI 0.0697
_diffrn_reflns_limit_h_max 10
_diffrn_reflns_limit_h_min -10
_diffrn_reflns_limit_k_max 18
_diffrn_reflns_limit_k_min -18
_diffrn_reflns_limit_l_max 22
_diffrn_reflns_limit_l_min -21
_diffrn_reflns_number 16659
_diffrn_reflns_theta_full 28.28
_diffrn_reflns_theta_max 28.28
_diffrn_reflns_theta_min 1.91
_exptl_absorpt_coefficient_mu 0.351
_exptl_absorpt_correction_T_max 0.9021
_exptl_absorpt_correction_T_min 0.8442
_exptl_absorpt_correction_type multi-scan
_exptl_absorpt_process_details SADABS
_exptl_crystal_colour purple
_exptl_crystal_density_diffrn 1.356
_exptl_crystal_density_meas ?
_exptl_crystal_density_method 'not measured'
_exptl_crystal_description block
_exptl_crystal_F_000 840
_exptl_crystal_size_max 0.50
_exptl_crystal_size_mid 0.30
_exptl_crystal_size_min 0.30
_refine_diff_density_max 0.374
_refine_diff_density_min -0.501
_refine_diff_density_rms 0.079
_refine_ls_abs_structure_details 'Flack H D (1983), Acta Cryst. A39, 876-881'
_refine_ls_abs_structure_Flack 0.18(10)
_refine_ls_extinction_method none
_refine_ls_goodness_of_fit_ref 0.968
_refine_ls_hydrogen_treatment constr
_refine_ls_matrix_type full
_refine_ls_number_parameters 254
_refine_ls_number_reflns 4662
_refine_ls_number_restraints 8
_refine_ls_restrained_S_all 0.975
_refine_ls_R_factor_all 0.0669
_refine_ls_R_factor_gt 0.0564
_refine_ls_shift/su_max 0.002
_refine_ls_shift/su_mean 0.000
_refine_ls_structure_factor_coef Fsqd
_refine_ls_weighting_details 'calc w=1/[\s^2^(Fo^2^)+(0.1000P)^2^+0.0000P] where P=(Fo^2^+2Fc^2^)/3'
_refine_ls_weighting_scheme calc
_refine_ls_wR_factor_gt 0.1478
_refine_ls_wR_factor_ref 0.1543
_reflns_number_gt 3897
_reflns_number_total 4662
_reflns_threshold_expression >2sigma(I)
_cod_data_source_file c3dt53431f2.cif
_cod_data_source_block p212121_jim
_cod_depositor_comments
;
The following automatic conversions were performed:

'_symmetry_cell_setting' value 'Orthorhombic' changed to
'orthorhombic' according to
/usr/data/users/saulius/crontab/automatic-downloads/rss-feeds/RSC/lib/dictionaries/cif_core.dic
dictionary named 'cif_core.dic' version 2.4.2 from 2011-04-26.

Automatic conversion script
Id: cif_fix_values 2281 2013-09-26 08:29:07Z andrius 

The following automatic conversions were performed:

'_exptl_crystal_density_meas' value 'not measured' was changed to '?'
- the value is perceived as not measured.

Automatic conversion script
Id: cif_fix_values 3008 2015-01-20 13:52:24Z robertas 
;
_cod_original_cell_volume 1946.2(7)
_cod_original_sg_symbol_H-M P2(1)2(1)2(1)
_cod_database_code 7029621

loop_
_symmetry_equiv_pos_as_xyz
'x, y, z'
'-x+1/2, -y, z+1/2'
'-x, y+1/2, -z+1/2'
'x+1/2, -y+1/2, -z'

loop_
_atom_site_label
_atom_site_type_symbol
_atom_site_fract_x
_atom_site_fract_y
_atom_site_fract_z
_atom_site_U_iso_or_equiv
_atom_site_adp_type
_atom_site_occupancy
_atom_site_symmetry_multiplicity
_atom_site_calc_flag
_atom_site_refinement_flags
_atom_site_disorder_assembly
_atom_site_disorder_group
C1 C 0.7362(2) 0.89760(16) 0.80703(13) 0.0200(5) Uani 1 1 d . . .
H1A H 0.7245 0.8307 0.8265 0.024 Uiso 1 1 calc R . .
H1B H 0.8281 0.9268 0.8353 0.024 Uiso 1 1 calc R . .
C2 C 0.7704(2) 0.89574(15) 0.71928(13) 0.0180(5) Uani 1 1 d . . .
C3 C 0.9245(3) 0.90634(16) 0.69095(13) 0.0202(5) Uani 1 1 d . C .
H3 H 1.0081 0.9216 0.7272 0.024 Uiso 1 1 calc R . .
C4 C 0.9581(3) 0.89511(17) 0.61100(13) 0.0231(5) Uani 1 1 d D . .
C5 C 0.8364(3) 0.87303(16) 0.55775(13) 0.0214(5) Uani 1 1 d . B .
H5 H 0.8594 0.8654 0.5025 0.026 Uiso 1 1 calc R . .
C6 C 0.6820(3) 0.86214(15) 0.58519(12) 0.0186(5) Uani 1 1 d D . .
C7 C 0.6473(3) 0.87472(15) 0.66488(13) 0.0190(5) Uani 1 1 d . B .
C8 C 0.5366(3) 0.92594(16) 0.90759(12) 0.0203(5) Uani 1 1 d . . .
H8A H 0.4609 0.9753 0.9273 0.024 Uiso 1 1 calc R . .
H8B H 0.6292 0.9244 0.9443 0.024 Uiso 1 1 calc R . .
C9 C 0.4569(3) 0.83010(15) 0.90740(12) 0.0189(5) Uani 1 1 d . . .
C10 C 0.5206(3) 0.75419(16) 0.94999(12) 0.0208(5) Uani 1 1 d . A .
H10 H 0.6152 0.7637 0.9803 0.025 Uiso 1 1 calc R . .
C11 C 0.4492(3) 0.66468(16) 0.94930(12) 0.0221(5) Uani 1 1 d D . .
C12 C 0.3132(3) 0.65120(17) 0.90396(13) 0.0230(5) Uani 1 1 d . A .
H12 H 0.2641 0.5896 0.9025 0.028 Uiso 1 1 calc R . .
C13 C 0.2482(3) 0.72550(17) 0.86118(13) 0.0215(5) Uani 1 1 d D . .
C14 C 0.3171(3) 0.81639(16) 0.86356(12) 0.0189(5) Uani 1 1 d . A .
C15 C 0.6179(3) 1.05475(17) 0.81645(14) 0.0227(5) Uani 1 1 d . . .
H15A H 0.6515 1.0671 0.7606 0.027 Uiso 1 1 calc R . .
H15B H 0.7059 1.0752 0.8521 0.027 Uiso 1 1 calc R . .
C16 C 0.4711(3) 1.11465(16) 0.83469(13) 0.0231(5) Uani 1 1 d . . .
H16A H 0.4608 1.1217 0.8934 0.028 Uiso 1 1 calc R . .
H16B H 0.4856 1.1797 0.8117 0.028 Uiso 1 1 calc R . .
C17 C 0.3169(3) 1.08496(18) 0.71631(14) 0.0281(6) Uani 1 1 d . . .
H17A H 0.2172 1.0572 0.6962 0.042 Uiso 1 1 calc R . .
H17B H 0.4078 1.0521 0.6915 0.042 Uiso 1 1 calc R . .
H17C H 0.3206 1.1536 0.7030 0.042 Uiso 1 1 calc R . .
C18 C 0.1855(3) 1.11777(18) 0.84057(14) 0.0281(6) Uani 1 1 d . . .
H18A H 0.1937 1.1117 0.8988 0.042 Uiso 1 1 calc R . .
H18B H 0.0882 1.0856 0.8220 0.042 Uiso 1 1 calc R . .
H18C H 0.1814 1.1860 0.8260 0.042 Uiso 1 1 calc R . .
C19 C 0.5263(7) 0.5870(3) 0.9956(3) 0.0245(3) Uani 0.60 1 d PD A 1
H19A H 0.5847 0.6149 1.0408 0.037 Uiso 0.60 1 calc PR A 1
H19B H 0.6007 0.5519 0.9611 0.037 Uiso 0.60 1 calc PR A 1
H19C H 0.4446 0.5427 1.0157 0.037 Uiso 0.60 1 calc PR A 1
C20 C 0.1028(6) 0.7083(4) 0.8104(3) 0.0264(3) Uani 0.60 1 d PD A 1
H20A H 0.0774 0.6395 0.8102 0.040 Uiso 0.60 1 calc PR A 1
H20B H 0.1239 0.7299 0.7556 0.040 Uiso 0.60 1 calc PR A 1
H20C H 0.0124 0.7444 0.8324 0.040 Uiso 0.60 1 calc PR A 1
C21 C 0.5357(10) 0.8387(6) 0.5367(4) 0.0336(3) Uani 0.40 1 d PD B 2
H21A H 0.5034 0.7721 0.5471 0.050 Uiso 0.40 1 calc PR B 2
H21B H 0.5597 0.8464 0.4796 0.050 Uiso 0.40 1 calc PR B 2
H21C H 0.4488 0.8823 0.5517 0.050 Uiso 0.40 1 calc PR B 2
C22 C 1.1257(10) 0.9277(7) 0.5788(6) 0.0418(3) Uani 0.40 1 d PD C 2
H22A H 1.1591 0.8848 0.5354 0.063 Uiso 0.40 1 calc PR C 2
H22B H 1.2040 0.9249 0.6223 0.063 Uiso 0.40 1 calc PR C 2
H22C H 1.1185 0.9938 0.5586 0.063 Uiso 0.40 1 calc PR C 2
Cl1 Cl 0.5246(3) 0.57202(11) 1.00406(11) 0.0245(3) Uani 0.40 1 d PD A 2
Cl2 Cl 0.0744(2) 0.71115(15) 0.80799(13) 0.0264(3) Uani 0.40 1 d PD A 2
Cl3 Cl 0.53440(18) 0.82679(10) 0.52132(7) 0.0336(3) Uani 0.60 1 d PD B 1
Cl4 Cl 1.14388(16) 0.90270(10) 0.57633(9) 0.0418(3) Uani 0.60 1 d PD C 1
N1 N 0.5908(2) 0.95199(13) 0.82682(11) 0.0180(4) Uani 1 1 d . . .
N2 N 0.3244(2) 1.07308(14) 0.80314(10) 0.0209(4) Uani 1 1 d . . .
O1 O 0.49430(18) 0.86343(11) 0.68911(9) 0.0222(4) Uani 1 1 d . . .
H1 H 0.4883 0.8729 0.7386 0.033 Uiso 1 1 calc R B .
O2 O 0.24426(19) 0.88649(12) 0.82153(9) 0.0235(4) Uani 1 1 d . . .
H2 H 0.3048 0.9345 0.8184 0.035 Uiso 1 1 calc R A .

loop_
_atom_site_aniso_label
_atom_site_aniso_U_11
_atom_site_aniso_U_22
_atom_site_aniso_U_33
_atom_site_aniso_U_23
_atom_site_aniso_U_13
_atom_site_aniso_U_12
C1 0.0141(10) 0.0213(10) 0.0245(10) 0.0004(8) -0.0033(8) 0.0022(9)
C2 0.0143(10) 0.0173(9) 0.0225(10) -0.0002(8) -0.0024(8) 0.0016(8)
C3 0.0146(10) 0.0232(10) 0.0229(10) 0.0007(8) -0.0021(8) 0.0017(8)
C4 0.0182(11) 0.0258(11) 0.0254(10) 0.0009(9) 0.0016(9) 0.0002(10)
C5 0.0214(11) 0.0217(11) 0.0211(10) -0.0002(8) -0.0014(9) 0.0007(9)
C6 0.0167(10) 0.0180(10) 0.0211(10) 0.0012(8) -0.0042(8) 0.0044(8)
C7 0.0151(10) 0.0181(10) 0.0237(10) -0.0032(8) -0.0031(8) 0.0026(8)
C8 0.0188(10) 0.0252(11) 0.0169(10) -0.0015(8) -0.0001(8) -0.0002(9)
C9 0.0174(10) 0.0230(10) 0.0162(10) 0.0012(8) 0.0018(8) 0.0002(9)
C10 0.0191(11) 0.0262(11) 0.0172(9) -0.0001(8) -0.0008(9) 0.0007(9)
C11 0.0237(11) 0.0227(11) 0.0199(10) -0.0016(8) -0.0004(9) 0.0013(9)
C12 0.0246(11) 0.0209(11) 0.0236(11) -0.0013(8) 0.0046(9) -0.0042(9)
C13 0.0155(10) 0.0269(11) 0.0221(10) -0.0022(9) 0.0006(9) 0.0001(9)
C14 0.0153(10) 0.0236(11) 0.0179(10) 0.0007(8) 0.0030(8) 0.0027(9)
C15 0.0201(11) 0.0226(11) 0.0253(11) 0.0004(9) 0.0002(9) -0.0017(9)
C16 0.0233(11) 0.0194(10) 0.0266(11) -0.0011(9) -0.0013(9) 0.0008(9)
C17 0.0305(13) 0.0288(12) 0.0251(11) 0.0022(10) -0.0005(10) 0.0024(10)
C18 0.0228(12) 0.0293(13) 0.0323(12) -0.0003(10) 0.0030(10) 0.0058(10)
C19 0.0301(6) 0.0156(6) 0.0278(6) 0.0115(5) -0.0029(5) 0.0017(5)
C20 0.0126(7) 0.0255(5) 0.0412(6) -0.0011(4) -0.0079(5) -0.0049(5)
C21 0.0350(5) 0.0384(6) 0.0275(6) -0.0072(4) -0.0034(4) 0.0033(4)
C22 0.0256(5) 0.0568(9) 0.0429(5) -0.0118(6) 0.0042(4) -0.0014(5)
Cl1 0.0301(6) 0.0156(6) 0.0278(6) 0.0115(5) -0.0029(5) 0.0017(5)
Cl2 0.0126(7) 0.0255(5) 0.0412(6) -0.0011(4) -0.0079(5) -0.0049(5)
Cl3 0.0350(5) 0.0384(6) 0.0275(6) -0.0072(4) -0.0034(4) 0.0033(4)
Cl4 0.0256(5) 0.0568(9) 0.0429(5) -0.0118(6) 0.0042(4) -0.0014(5)
N1 0.0166(9) 0.0202(9) 0.0171(8) 0.0008(7) 0.0007(7) 0.0005(7)
N2 0.0186(9) 0.0242(9) 0.0200(9) -0.0017(7) 0.0022(8) -0.0003(8)
O1 0.0158(7) 0.0287(8) 0.0223(7) -0.0028(6) 0.0005(6) -0.0019(6)
O2 0.0185(7) 0.0253(8) 0.0266(8) 0.0038(7) -0.0044(7) -0.0008(7)

loop_
_atom_type_symbol
_atom_type_description
_atom_type_scat_dispersion_real
_atom_type_scat_dispersion_imag
_atom_type_scat_source
C C 0.0033 0.0016 'International Tables Vol C Tables 4.2.6.8 and 6.1.1.4'
H H 0.0000 0.0000 'International Tables Vol C Tables 4.2.6.8 and 6.1.1.4'
N N 0.0061 0.0033 'International Tables Vol C Tables 4.2.6.8 and 6.1.1.4'
O O 0.0106 0.0060 'International Tables Vol C Tables 4.2.6.8 and 6.1.1.4'
Cl Cl 0.1484 0.1585 'International Tables Vol C Tables 4.2.6.8 and 6.1.1.4'

loop_
_geom_angle_atom_site_label_1
_geom_angle_atom_site_label_2
_geom_angle_atom_site_label_3
_geom_angle
N1 C1 C2 112.85(17)
C3 C2 C7 119.1(2)
C3 C2 C1 120.87(19)
C7 C2 C1 119.85(19)
C4 C3 C2 120.8(2)
C3 C4 C5 119.9(2)
C3 C4 C22 118.9(4)
C5 C4 C22 120.0(4)
C3 C4 Cl4 121.55(19)
C5 C4 Cl4 118.53(18)
C6 C5 C4 120.0(2)
C7 C6 C5 120.4(2)
C7 C6 C21 112.2(4)
C5 C6 C21 127.4(4)
C7 C6 Cl3 119.30(18)
C5 C6 Cl3 120.19(17)
O1 C7 C6 118.42(19)
O1 C7 C2 121.70(19)
C6 C7 C2 119.8(2)
N1 C8 C9 110.90(17)
C10 C9 C14 119.4(2)
C10 C9 C8 120.6(2)
C14 C9 C8 119.96(19)
C9 C10 C11 121.1(2)
C10 C11 C12 119.0(2)
C10 C11 C19 117.7(3)
C12 C11 C19 123.3(3)
C10 C11 Cl1 121.11(19)
C12 C11 Cl1 119.92(19)
C13 C12 C11 120.8(2)
C12 C13 C14 120.4(2)
C12 C13 C20 119.8(3)
C14 C13 C20 119.8(3)
C12 C13 Cl2 121.3(2)
C14 C13 Cl2 118.20(19)
O2 C14 C13 117.0(2)
O2 C14 C9 123.8(2)
C13 C14 C9 119.2(2)
N1 C15 C16 112.85(18)
N2 C16 C15 113.20(18)
C15 N1 C8 113.51(18)
C15 N1 C1 110.37(17)
C8 N1 C1 109.63(17)
C16 N2 C18 110.40(18)
C16 N2 C17 110.53(18)
C18 N2 C17 110.08(19)

loop_
_geom_bond_atom_site_label_1
_geom_bond_atom_site_label_2
_geom_bond_distance
C1 N1 1.471(3)
C1 C2 1.495(3)
C2 C3 1.383(3)
C2 C7 1.406(3)
C3 C4 1.375(3)
C4 C5 1.388(3)
C4 C22 1.570(8)
C4 Cl4 1.664(3)
C5 C6 1.381(3)
C6 C7 1.375(3)
C6 C21 1.506(8)
C6 Cl3 1.706(3)
C7 O1 1.353(3)
C8 N1 1.470(3)
C8 C9 1.490(3)
C9 C10 1.380(3)
C9 C14 1.395(3)
C10 C11 1.380(3)
C11 C12 1.381(3)
C11 C19 1.478(5)
C11 Cl1 1.701(3)
C12 C13 1.369(3)
C13 C14 1.389(3)
C13 C20 1.503(5)
C13 Cl2 1.718(3)
C14 O2 1.347(3)
C15 N1 1.456(3)
C15 C16 1.516(3)
C16 N2 1.457(3)
C17 N2 1.462(3)
C18 N2 1.459(3)
